data_2212893
loop_
_publ_author_name
'Vladimir N. Nesterov'
'Sergey S. Sarkisov'
'Michael J. Curley'
'Augustine Urbas'

_publ_section_title
;
 An orthorhombic polymorph of
 3,5-bis[4-(dimethylamino)benzylidene]-1-methyl-4-piperidone
;
_journal_coeditor_code HB2316
_journal_issue 4
_journal_name_full 'Acta Crystallographica Section E'
_journal_page_first o1785
_journal_page_last o1787
_journal_paper_doi 10.1107/S1600536807011270
_journal_volume 63
_journal_year 2007
_chemical_formula_iupac 'C24 H29 N3 O'
_chemical_formula_moiety 'C24 H29 N3 O'
_chemical_formula_sum 'C24 H29 N3 O'
_chemical_formula_weight 375.50
_chemical_name_systematic
;
3,5-bis[4-(dimethylamino)benzylidene]-1-methyl-4-piperidone
;
_space_group_IT_number 33
_symmetry_cell_setting orthorhombic
_symmetry_space_group_name_Hall 'P 2c -2n'
_symmetry_space_group_name_H-M 'P n a 21'
_atom_sites_solution_hydrogens geom
_atom_sites_solution_primary direct
_atom_sites_solution_secondary difmap
_audit_creation_method SHELXTL-2001
_cell_angle_alpha 90.00
_cell_angle_beta 90.00
_cell_angle_gamma 90.00
_cell_formula_units_Z 4
_cell_length_a 12.0395(17)
_cell_length_b 22.298(3)
_cell_length_c 7.6686(11)
_cell_measurement_reflns_used 123
_cell_measurement_temperature 100(2)
_cell_measurement_theta_max 24
_cell_measurement_theta_min 4
_cell_volume 2058.7(5)
_computing_cell_refinement 'SAINT-Plus (Bruker, 2005)'
_computing_data_collection 'APEX2  (Bruker, 2005)'
_computing_data_reduction SAINT-Plus
_computing_molecular_graphics SHELXTL-NT
_computing_publication_material SHELXTL-NT
_computing_structure_refinement SHELXTL-NT
_computing_structure_solution 'SHELXTL-NT (Sheldrick, 2001)'
_diffrn_ambient_temperature 100(2)
_diffrn_measured_fraction_theta_full 0.999
_diffrn_measured_fraction_theta_max 0.999
_diffrn_measurement_device_type 'Bruker SMART APEXII CCD'
_diffrn_measurement_method \w
_diffrn_radiation_monochromator graphite
_diffrn_radiation_source 'fine-focus sealed tube'
_diffrn_radiation_type MoK\a
_diffrn_radiation_wavelength 0.71073
_diffrn_reflns_av_R_equivalents 0.0919
_diffrn_reflns_av_sigmaI/netI 0.0985
_diffrn_reflns_limit_h_max 15
_diffrn_reflns_limit_h_min -15
_diffrn_reflns_limit_k_max 29
_diffrn_reflns_limit_k_min -29
_diffrn_reflns_limit_l_max 10
_diffrn_reflns_limit_l_min -10
_diffrn_reflns_number 26503
_diffrn_reflns_theta_full 27.88
_diffrn_reflns_theta_max 27.88
_diffrn_reflns_theta_min 1.83
_exptl_absorpt_coefficient_mu 0.075
_exptl_absorpt_correction_T_max 0.996
_exptl_absorpt_correction_T_min 0.985
_exptl_absorpt_correction_type multi-scan
_exptl_absorpt_process_details '(SADABS; Sheldrick, 2003)'
_exptl_crystal_colour red
_exptl_crystal_density_diffrn 1.212
_exptl_crystal_density_method 'not measured'
_exptl_crystal_description needle
_exptl_crystal_F_000 808
_exptl_crystal_size_max 0.20
_exptl_crystal_size_mid 0.08
_exptl_crystal_size_min 0.05
_refine_diff_density_max 0.200
_refine_diff_density_min -0.262
_refine_ls_abs_structure_details none
_refine_ls_extinction_method none
_refine_ls_goodness_of_fit_ref 1.020
_refine_ls_hydrogen_treatment constr
_refine_ls_matrix_type full
_refine_ls_number_parameters 258
_refine_ls_number_reflns 2629
_refine_ls_number_restraints 1
_refine_ls_restrained_S_all 1.020
_refine_ls_R_factor_all 0.1365
_refine_ls_R_factor_gt 0.0518
_refine_ls_shift/su_max 0.000
_refine_ls_shift/su_mean 0.000
_refine_ls_structure_factor_coef Fsqd
_refine_ls_weighting_details 'calc w=1/[\s^2^(Fo^2^)+(0.041P)^2^] where P=(Fo^2^+2Fc^2^)/3'
_refine_ls_weighting_scheme calc
_refine_ls_wR_factor_gt 0.0888
_refine_ls_wR_factor_ref 0.1116
_reflns_number_gt 1447
_reflns_number_total 2629
_reflns_threshold_expression I>2\s(I)
_cod_data_source_file hb2316.cif
_cod_data_source_block I
_cod_database_code 2212893
_cod_database_fobs_code 2212893

loop_
_symmetry_equiv_pos_as_xyz
'x, y, z'
'-x, -y, z+1/2'
'x+1/2, -y+1/2, z'
'-x+1/2, y+1/2, z+1/2'

loop_
_atom_site_type_symbol
_atom_site_label
_atom_site_fract_x
_atom_site_fract_y
_atom_site_fract_z
_atom_site_U_iso_or_equiv
_atom_site_adp_type
_atom_site_calc_flag
_atom_site_refinement_flags
_atom_site_occupancy
O O1 0.2415(2) 0.42984(12) 0.4979(4) 0.0359(7) Uani d . 1
N N1 0.5577(2) 0.45962(13) 0.4256(4) 0.0238(8) Uani d . 1
N N2 0.3038(2) 0.79625(14) 0.2929(4) 0.0280(8) Uani d . 1
N N3 0.5224(3) 0.09857(15) 0.2387(5) 0.0356(9) Uani d . 1
C C1 0.6771(3) 0.47116(17) 0.4101(6) 0.0321(10) Uani d . 1
H H1A 0.6961 0.5076 0.4749 0.048 Uiso calc R 1
H H1B 0.6965 0.4764 0.2869 0.048 Uiso calc R 1
H H1C 0.7186 0.4371 0.4581 0.048 Uiso calc R 1
C C2 0.4937(3) 0.50984(17) 0.3572(5) 0.0252(9) Uani d . 1
H H2A 0.5052 0.5130 0.2297 0.030 Uiso calc R 1
H H2B 0.5196 0.5476 0.4115 0.030 Uiso calc R 1
C C3 0.3712(3) 0.50100(17) 0.3953(5) 0.0238(9) Uani d . 1
C C4 0.3332(3) 0.43957(18) 0.4330(5) 0.0270(10) Uani d . 1
C C5 0.4073(3) 0.38888(17) 0.3804(5) 0.0248(9) Uani d . 1
C C6 0.5263(3) 0.40422(17) 0.3365(5) 0.0268(9) Uani d . 1
H H6A 0.5759 0.3712 0.3737 0.032 Uiso calc R 1
H H6B 0.5343 0.4094 0.2089 0.032 Uiso calc R 1
C C7 0.2945(3) 0.54520(16) 0.4028(5) 0.0272(9) Uani d . 1
H H7A 0.2223 0.5321 0.4353 0.033 Uiso calc R 1
C C8 0.3027(3) 0.60912(17) 0.3700(5) 0.0244(9) Uani d . 1
C C9 0.2164(3) 0.64587(17) 0.4304(5) 0.0281(10) Uani d . 1
H H9A 0.1554 0.6278 0.4888 0.034 Uiso calc R 1
C C10 0.2165(3) 0.70706(17) 0.4087(5) 0.0268(9) Uani d . 1
H H10A 0.1571 0.7302 0.4547 0.032 Uiso calc R 1
C C11 0.3035(3) 0.73571(17) 0.3190(5) 0.0245(9) Uani d . 1
C C12 0.3894(3) 0.69901(17) 0.2549(5) 0.0258(9) Uani d . 1
H H12A 0.4493 0.7169 0.1931 0.031 Uiso calc R 1
C C13 0.3887(3) 0.63775(17) 0.2796(5) 0.0258(9) Uani d . 1
H H13A 0.4481 0.6144 0.2342 0.031 Uiso calc R 1
C C14 0.3638(3) 0.33314(17) 0.3837(5) 0.0284(10) Uani d . 1
H H14A 0.2886 0.3317 0.4212 0.034 Uiso calc R 1
C C15 0.4106(3) 0.27477(17) 0.3405(5) 0.0248(9) Uani d . 1
C C16 0.3565(3) 0.22405(17) 0.4067(5) 0.0305(10) Uani d . 1
H H16A 0.2915 0.2295 0.4750 0.037 Uiso calc R 1
C C17 0.3937(3) 0.16654(19) 0.3770(5) 0.0334(10) Uani d . 1
H H17A 0.3558 0.1337 0.4289 0.040 Uiso calc R 1
C C18 0.4868(3) 0.15565(19) 0.2710(6) 0.0292(10) Uani d . 1
C C19 0.5400(3) 0.20648(19) 0.1992(5) 0.0277(10) Uani d . 1
H H19A 0.6028 0.2010 0.1259 0.033 Uiso calc R 1
C C20 0.5025(3) 0.26418(18) 0.2335(5) 0.0286(10) Uani d . 1
H H20A 0.5402 0.2973 0.1830 0.034 Uiso calc R 1
C C21 0.2064(3) 0.83255(17) 0.3379(6) 0.0330(10) Uani d . 1
H H21A 0.1937 0.8306 0.4640 0.050 Uiso calc R 1
H H21B 0.1411 0.8170 0.2764 0.050 Uiso calc R 1
H H21C 0.2194 0.8743 0.3033 0.050 Uiso calc R 1
C C22 0.3947(3) 0.82440(18) 0.1963(5) 0.0312(10) Uani d . 1
H H22A 0.4648 0.8177 0.2582 0.047 Uiso calc R 1
H H22B 0.3808 0.8676 0.1864 0.047 Uiso calc R 1
H H22C 0.3993 0.8068 0.0794 0.047 Uiso calc R 1
C C23 0.4809(3) 0.04787(18) 0.3381(6) 0.0441(12) Uani d . 1
H H23A 0.4849 0.0571 0.4629 0.066 Uiso calc R 1
H H23B 0.5263 0.0124 0.3130 0.066 Uiso calc R 1
H H23C 0.4036 0.0399 0.3054 0.066 Uiso calc R 1
C C24 0.6164(3) 0.08815(19) 0.1227(6) 0.0392(11) Uani d . 1
H H24A 0.6006 0.1056 0.0080 0.059 Uiso calc R 1
H H24B 0.6288 0.0449 0.1104 0.059 Uiso calc R 1
H H24C 0.6831 0.1070 0.1716 0.059 Uiso calc R 1

loop_
_atom_site_aniso_label
_atom_site_aniso_U_11
_atom_site_aniso_U_22
_atom_site_aniso_U_33
_atom_site_aniso_U_12
_atom_site_aniso_U_13
_atom_site_aniso_U_23
O1 0.0321(17) 0.0346(17) 0.0411(17) 0.0006(14) 0.0100(14) 0.0026(15)
N1 0.0191(16) 0.029(2) 0.0230(18) 0.0009(15) -0.0008(15) 0.0004(16)
N2 0.0252(18) 0.030(2) 0.029(2) 0.0050(16) 0.0059(16) 0.0036(16)
N3 0.0295(19) 0.033(2) 0.044(2) 0.0036(17) 0.0083(18) 0.0014(19)
C1 0.025(2) 0.040(3) 0.030(2) 0.0032(18) -0.001(2) -0.002(2)
C2 0.027(2) 0.031(2) 0.017(2) 0.0017(18) 0.0000(16) 0.0022(19)
C3 0.025(2) 0.030(2) 0.0160(19) -0.0002(18) -0.0010(18) 0.0019(19)
C4 0.023(2) 0.036(3) 0.022(2) -0.0014(18) 0.0003(19) -0.0026(19)
C5 0.024(2) 0.032(3) 0.018(2) -0.0010(18) -0.0003(18) 0.0004(18)
C6 0.026(2) 0.034(3) 0.020(2) 0.0034(19) 0.0006(18) -0.0036(19)
C7 0.022(2) 0.037(2) 0.022(2) -0.0030(19) 0.002(2) -0.001(2)
C8 0.019(2) 0.037(2) 0.018(2) -0.0001(18) 0.0044(17) -0.0023(18)
C9 0.023(2) 0.037(3) 0.024(2) -0.0017(19) 0.0048(18) 0.000(2)
C10 0.026(2) 0.028(2) 0.027(2) 0.0033(18) 0.0022(19) -0.001(2)
C11 0.022(2) 0.030(2) 0.022(2) 0.0038(18) -0.0016(17) 0.0017(18)
C12 0.022(2) 0.036(3) 0.019(2) 0.0013(19) 0.0032(18) 0.0048(19)
C13 0.024(2) 0.033(3) 0.021(2) 0.0074(18) 0.0020(18) -0.0012(19)
C14 0.028(2) 0.034(3) 0.023(2) -0.0028(19) -0.0007(18) 0.001(2)
C15 0.024(2) 0.029(3) 0.021(2) -0.0043(18) 0.0008(17) 0.0006(19)
C16 0.025(2) 0.038(3) 0.029(2) 0.0000(19) 0.005(2) -0.003(2)
C17 0.031(2) 0.041(3) 0.029(2) -0.009(2) 0.004(2) -0.002(2)
C18 0.022(2) 0.038(3) 0.028(2) -0.0057(19) -0.0038(19) -0.006(2)
C19 0.023(2) 0.039(3) 0.021(2) -0.001(2) 0.0014(18) 0.0013(19)
C20 0.031(2) 0.031(3) 0.024(2) -0.004(2) 0.0005(19) -0.0027(19)
C21 0.030(2) 0.035(2) 0.034(2) 0.008(2) 0.003(2) -0.001(2)
C22 0.027(2) 0.036(3) 0.030(2) 0.002(2) 0.0053(19) 0.004(2)
C23 0.035(3) 0.041(3) 0.056(3) 0.001(2) 0.010(2) 0.007(3)
C24 0.034(3) 0.037(3) 0.046(3) 0.004(2) 0.003(2) -0.007(2)

loop_
_atom_type_symbol
_atom_type_description
_atom_type_scat_dispersion_real
_atom_type_scat_dispersion_imag
_atom_type_scat_source
C C 0.0033 0.0000 'International Tables Vol C Tables 4.2.6.8 and 6.1.1.4'
H H 0.0000 0.0000 'International Tables Vol C Tables 4.2.6.8 and 6.1.1.4'
N N 0.0061 0.0000 'International Tables Vol C Tables 4.2.6.8 and 6.1.1.4'
O O 0.0106 0.0000 'International Tables Vol C Tables 4.2.6.8 and 6.1.1.4'

loop_
_geom_angle_atom_site_label_1
_geom_angle_atom_site_label_2
_geom_angle_atom_site_label_3
_geom_angle
_geom_angle_publ_flag
C2 N1 C6 110.2(3) no
C2 N1 C1 110.8(3) no
C6 N1 C1 111.4(3) no
C11 N2 C22 120.1(3) no
C11 N2 C21 120.6(3) no
C22 N2 C21 118.7(3) no
C18 N3 C23 121.5(3) no
C18 N3 C24 120.2(3) no
C23 N3 C24 117.6(3) no
N1 C1 H1A 109.5 no
N1 C1 H1B 109.5 no
H1A C1 H1B 109.5 no
N1 C1 H1C 109.5 no
H1A C1 H1C 109.5 no
H1B C1 H1C 109.5 no
N1 C2 C3 110.2(3) no
N1 C2 H2A 109.6 no
C3 C2 H2A 109.6 no
N1 C2 H2B 109.6 no
C3 C2 H2B 109.6 no
H2A C2 H2B 108.1 no
C7 C3 C4 117.2(3) no
C7 C3 C2 125.3(3) no
C4 C3 C2 117.5(3) no
O1 C4 C3 121.5(4) no
O1 C4 C5 120.7(4) no
C3 C4 C5 117.7(3) no
C14 C5 C4 117.4(3) no
C14 C5 C6 125.5(3) no
C4 C5 C6 117.0(3) no
N1 C6 C5 109.4(3) no
N1 C6 H6A 109.8 no
C5 C6 H6A 109.8 no
N1 C6 H6B 109.8 no
C5 C6 H6B 109.8 no
H6A C6 H6B 108.2 no
C3 C7 C8 131.5(3) no
C3 C7 H7A 114.3 no
C8 C7 H7A 114.3 no
C13 C8 C9 116.4(3) no
C13 C8 C7 125.7(3) no
C9 C8 C7 117.8(3) no
C10 C9 C8 122.7(4) no
C10 C9 H9A 118.7 no
C8 C9 H9A 118.7 no
C9 C10 C11 120.7(4) no
C9 C10 H10A 119.6 no
C11 C10 H10A 119.6 no
N2 C11 C10 121.6(3) no
N2 C11 C12 121.4(3) no
C10 C11 C12 117.0(3) no
C13 C12 C11 121.6(3) no
C13 C12 H12A 119.2 no
C11 C12 H12A 119.2 no
C12 C13 C8 121.6(3) no
C12 C13 H13A 119.2 no
C8 C13 H13A 119.2 no
C5 C14 C15 132.0(3) no
C5 C14 H14A 114.0 no
C15 C14 H14A 114.0 no
C20 C15 C16 116.4(4) no
C20 C15 C14 126.3(4) no
C16 C15 C14 117.3(3) no
C17 C16 C15 122.7(4) no
C17 C16 H16A 118.6 no
C15 C16 H16A 118.6 no
C16 C17 C18 121.1(4) no
C16 C17 H17A 119.5 no
C18 C17 H17A 119.5 no
N3 C18 C17 121.1(4) no
N3 C18 C19 122.3(4) no
C17 C18 C19 116.6(4) no
C20 C19 C18 121.4(4) no
C20 C19 H19A 119.3 no
C18 C19 H19A 119.3 no
C19 C20 C15 121.7(4) no
C19 C20 H20A 119.1 no
C15 C20 H20A 119.1 no
N2 C21 H21A 109.5 no
N2 C21 H21B 109.5 no
H21A C21 H21B 109.5 no
N2 C21 H21C 109.5 no
H21A C21 H21C 109.5 no
H21B C21 H21C 109.5 no
N2 C22 H22A 109.5 no
N2 C22 H22B 109.5 no
H22A C22 H22B 109.5 no
N2 C22 H22C 109.5 no
H22A C22 H22C 109.5 no
H22B C22 H22C 109.5 no
N3 C23 H23A 109.5 no
N3 C23 H23B 109.5 no
H23A C23 H23B 109.5 no
N3 C23 H23C 109.5 no
H23A C23 H23C 109.5 no
H23B C23 H23C 109.5 no
N3 C24 H24A 109.5 no
N3 C24 H24B 109.5 no
H24A C24 H24B 109.5 no
N3 C24 H24C 109.5 no
H24A C24 H24C 109.5 no
H24B C24 H24C 109.5 no

loop_
_geom_bond_atom_site_label_1
_geom_bond_atom_site_label_2
_geom_bond_distance
_geom_bond_publ_flag
O1 C4 1.230(4) yes
N1 C2 1.457(4) no
N1 C6 1.461(4) no
N1 C1 1.465(4) no
N2 C11 1.365(4) yes
N2 C22 1.462(4) no
N2 C21 1.466(4) no
N3 C18 1.366(5) yes
N3 C23 1.452(5) no
N3 C24 1.459(5) no
C1 H1A 0.9800 no
C1 H1B 0.9800 no
C1 H1C 0.9800 no
C2 C3 1.516(5) no
C2 H2A 0.9900 no
C2 H2B 0.9900 no
C3 C7 1.352(5) yes
C3 C4 1.473(5) no
C4 C5 1.495(5) no
C5 C14 1.349(5) yes
C5 C6 1.511(5) no
C6 H6A 0.9900 no
C6 H6B 0.9900 no
C7 C8 1.451(5) yes
C7 H7A 0.9500 no
C8 C13 1.400(5) no
C8 C9 1.402(5) no
C9 C10 1.374(5) no
C9 H9A 0.9500 no
C10 C11 1.407(5) no
C10 H10A 0.9500 no
C11 C12 1.408(5) no
C12 C13 1.379(5) no
C12 H12A 0.9500 no
C13 H13A 0.9500 no
C14 C15 1.457(5) yes
C14 H14A 0.9500 no
C15 C20 1.397(5) no
C15 C16 1.401(5) no
C16 C17 1.377(5) no
C16 H16A 0.9500 no
C17 C18 1.405(5) no
C17 H17A 0.9500 no
C18 C19 1.414(5) no
C19 C20 1.389(5) no
C19 H19A 0.9500 no
C20 H20A 0.9500 no
C21 H21A 0.9800 no
C21 H21B 0.9800 no
C21 H21C 0.9800 no
C22 H22A 0.9800 no
C22 H22B 0.9800 no
C22 H22C 0.9800 no
C23 H23A 0.9800 no
C23 H23B 0.9800 no
C23 H23C 0.9800 no
C24 H24A 0.9800 no
C24 H24B 0.9800 no
C24 H24C 0.9800 no

loop_
_geom_hbond_atom_site_label_D
_geom_hbond_atom_site_label_H
_geom_hbond_atom_site_label_A
_geom_hbond_site_symmetry_A
_geom_hbond_distance_DH
_geom_hbond_distance_HA
_geom_hbond_distance_DA
_geom_hbond_angle_DHA
C2 H2A N1 2_664 0.99 2.53 3.435(3) 152
C22 H22B O1 4_554 0.98 2.49 3.245(3) 134

loop_
_geom_torsion_atom_site_label_1
_geom_torsion_atom_site_label_2
_geom_torsion_atom_site_label_3
_geom_torsion_atom_site_label_4
_geom_torsion
_geom_torsion_publ_flag
C6 N1 C2 C3 63.7(4) no
C1 N1 C2 C3 -172.6(3) no
N1 C2 C3 C7 157.3(3) no
N1 C2 C3 C4 -20.5(4) no
C7 C3 C4 O1 -12.4(5) no
C2 C3 C4 O1 165.6(4) no
C7 C3 C4 C5 164.2(3) no
C2 C3 C4 C5 -17.8(5) no
O1 C4 C5 C14 9.2(5) no
C3 C4 C5 C14 -167.4(3) no
O1 C4 C5 C6 -168.0(4) no
C3 C4 C5 C6 15.5(5) no
C2 N1 C6 C5 -65.9(4) no
C1 N1 C6 C5 170.8(3) no
C14 C5 C6 N1 -151.9(4) no
C4 C5 C6 N1 24.9(4) no
C4 C3 C7 C8 -178.5(4) yes
C2 C3 C7 C8 3.7(6) no
C3 C7 C8 C13 17.2(6) no
C3 C7 C8 C9 -164.1(4) yes
C13 C8 C9 C10 -2.1(5) no
C7 C8 C9 C10 179.1(4) no
C8 C9 C10 C11 1.7(6) no
C22 N2 C11 C10 -178.9(4) no
C21 N2 C11 C10 -7.9(6) no
C22 N2 C11 C12 0.1(5) no
C21 N2 C11 C12 171.1(4) no
C9 C10 C11 N2 178.6(3) no
C9 C10 C11 C12 -0.4(6) no
N2 C11 C12 C13 -179.4(4) no
C10 C11 C12 C13 -0.4(6) no
C11 C12 C13 C8 -0.1(6) no
C9 C8 C13 C12 1.3(5) no
C7 C8 C13 C12 -180.0(4) no
C4 C5 C14 C15 179.4(4) yes
C6 C5 C14 C15 -3.7(7) no
C5 C14 C15 C20 -21.5(7) no
C5 C14 C15 C16 161.0(4) yes
C20 C15 C16 C17 3.2(6) no
C14 C15 C16 C17 -179.0(4) no
C15 C16 C17 C18 -2.7(6) no
C23 N3 C18 C17 -12.5(6) no
C24 N3 C18 C17 177.5(4) no
C23 N3 C18 C19 168.2(4) no
C24 N3 C18 C19 -1.8(6) no
C16 C17 C18 N3 -178.7(4) no
C16 C17 C18 C19 0.6(6) no
N3 C18 C19 C20 180.0(4) no
C17 C18 C19 C20 0.6(6) no
C18 C19 C20 C15 0.0(6) no
C16 C15 C20 C19 -1.9(5) no
C14 C15 C20 C19 -179.4(4) no

loop_
_cod_related_entry_id
_cod_related_entry_database
_cod_related_entry_code
1 ChemSpider 4578985
